data_4038247
loop_
_publ_author_name
'Matsubara, Ryosuke'
'Ando, Akihiro'
'Hasebe, Hayu'
'Kim, Hojin'
'Tsuneda, Takao'
'Hayashi, Masahiko'

_publ_section_title
;
 Synthesis and Synthetic Application of Chloro- and Bromofuroxans.
;
_journal_issue 9
_journal_name_full 'The Journal of organic chemistry'
_journal_page_first 5959
_journal_page_last 5972
_journal_paper_doi 10.1021/acs.joc.0c00326
_journal_volume 85
_journal_year 2020
_chemical_formula_moiety 'C64 H40 Cl8 N16 O16'
_chemical_formula_sum 'C64 H40 Cl8 N16 O16'
_chemical_formula_weight 1572.74
_space_group_IT_number 61
_space_group_name_Hall '-P 2ac 2ab'
_space_group_name_H-M_alt 'P b c a'
_symmetry_cell_setting orthorhombic
_symmetry_Int_Tables_number 61
_symmetry_space_group_name_Hall '-P 2ac 2ab'
_symmetry_space_group_name_H-M 'P b c a'
_atom_sites_solution_hydrogens geom
_atom_sites_solution_primary direct
_atom_sites_solution_secondary difmap
_cell_angle_alpha 90.0000
_cell_angle_beta 90.0000
_cell_angle_gamma 90.0000
_cell_formula_units_Z 1
_cell_length_a 12.5251(19)
_cell_length_b 7.7888(12)
_cell_length_c 16.980(3)
_cell_measurement_reflns_used 1842
_cell_measurement_temperature 90
_cell_measurement_theta_max 27.635
_cell_measurement_theta_min 2.8985
_cell_volume 1656.5(5)
_computing_cell_refinement Unknown
_computing_data_collection Unknown
_computing_data_reduction Unknown
_computing_molecular_graphics 'CrystalStructure 4.0'
_computing_publication_material 'CrystalStructure 4.0 (Rigaku, 2010)'
_computing_structure_refinement 'SHELXL97 (Sheldrick, 2008)'
_computing_structure_solution 'Il Milione (Burla, et al., 2007)'
_diffrn_ambient_temperature 90
_diffrn_measured_fraction_theta_full 0.995
_diffrn_measured_fraction_theta_max 0.995
_diffrn_measurement_device_type 'CCD area detector'
_diffrn_radiation_type 'Mo K\a'
_diffrn_radiation_wavelength 0.71069
_diffrn_reflns_av_R_equivalents 0.0516
_diffrn_reflns_limit_h_max 14
_diffrn_reflns_limit_h_min -16
_diffrn_reflns_limit_k_max 10
_diffrn_reflns_limit_k_min -10
_diffrn_reflns_limit_l_max 21
_diffrn_reflns_limit_l_min -11
_diffrn_reflns_number 8812
_diffrn_reflns_theta_full 27.50
_diffrn_reflns_theta_max 27.50
_diffrn_standards_number 0
_exptl_absorpt_coefficient_mu 0.423
_exptl_absorpt_correction_type none
_exptl_crystal_colour NONE
_exptl_crystal_density_diffrn 1.576
_exptl_crystal_density_method 'not measured'
_exptl_crystal_description NONE
_exptl_crystal_F_000 800.00
_exptl_crystal_size_max 0.168
_exptl_crystal_size_mid 0.081
_exptl_crystal_size_min 0.070
_refine_diff_density_max 0.360
_refine_diff_density_min -0.240
_refine_ls_extinction_method none
_refine_ls_goodness_of_fit_ref 1.012
_refine_ls_hydrogen_treatment constr
_refine_ls_number_parameters 118
_refine_ls_number_reflns 1889
_refine_ls_number_restraints 0
_refine_ls_R_factor_gt 0.0365
_refine_ls_shift/su_max 0.000
_refine_ls_structure_factor_coef Fsqd
_refine_ls_weighting_details 'w = 1/[\s^2^(Fo^2^)+(0.0389P)^2^+0.7279P] where P=(Fo^2^+2Fc^2^)/3'
_refine_ls_weighting_scheme calc
_refine_ls_wR_factor_ref 0.0908
_reflns_number_gt 1392
_reflns_number_total 1891
_reflns_threshold_expression F^2^>2.0\s(F^2^)
_cod_data_source_file jo0c00326_si_009.cif
_cod_data_source_block AA1000_2_0ama
_cod_depositor_comments 'Adding full bibliography for 4038245--4038253.cif.'
_cod_database_code 4038247

loop_
_symmetry_equiv_pos_site_id
_symmetry_equiv_pos_as_xyz
1 +X,+Y,+Z
2 1/2-X,1/2+Y,+Z
3 +X,1/2-Y,1/2+Z
4 1/2-X,-Y,1/2+Z
5 -X,-Y,-Z
6 1/2+X,1/2-Y,-Z
7 -X,1/2+Y,1/2-Z
8 1/2+X,+Y,1/2-Z

loop_
_atom_site_label
_atom_site_type_symbol
_atom_site_fract_x
_atom_site_fract_y
_atom_site_fract_z
_atom_site_U_iso_or_equiv
_atom_site_adp_type
_atom_site_occupancy
_atom_site_symmetry_multiplicity
_atom_site_calc_flag
_atom_site_refinement_flags
_atom_site_disorder_assembly
_atom_site_disorder_group
Cl1 Cl 0.40549(4) 0.33479(6) 0.45144(3) 0.02123(14) Uani 1.0 8 d . . .
O1 O 0.36118(10) -0.10497(19) 0.53820(7) 0.0232(4) Uani 1.0 8 d . . .
O2 O 0.34420(11) -0.30340(18) 0.43973(8) 0.0246(4) Uani 1.0 8 d . . .
N1 N 0.35858(11) -0.1508(2) 0.45519(9) 0.0188(4) Uani 1.0 8 d . . .
N2 N 0.37947(12) 0.0699(3) 0.54309(10) 0.0226(4) Uani 1.0 8 d . . .
C1 C 0.37402(13) -0.0078(3) 0.32713(11) 0.0179(4) Uani 1.0 8 d . . .
C2 C 0.45026(15) 0.0878(3) 0.28605(12) 0.0225(5) Uani 1.0 8 d . . .
C3 C 0.37364(13) -0.0092(3) 0.41369(11) 0.0165(4) Uani 1.0 8 d . . .
C4 C 0.29798(15) -0.1018(3) 0.28536(11) 0.0230(5) Uani 1.0 8 d . . .
C5 C 0.29733(16) -0.0983(3) 0.20389(12) 0.0274(5) Uani 1.0 8 d . . .
C6 C 0.44911(16) 0.0889(3) 0.20442(12) 0.0274(5) Uani 1.0 8 d . . .
C7 C 0.38615(13) 0.1231(3) 0.47026(11) 0.0179(4) Uani 1.0 8 d . . .
C8 C 0.37291(15) -0.0033(3) 0.16344(12) 0.0261(5) Uani 1.0 8 d . . .
H2 H 0.5015 0.1504 0.3134 0.0270 Uiso 1.0 8 calc R . .
H4 H 0.2476 -0.1670 0.3123 0.0276 Uiso 1.0 8 calc R . .
H5 H 0.2460 -0.1600 0.1762 0.0328 Uiso 1.0 8 calc R . .
H6 H 0.5000 0.1521 0.1770 0.0329 Uiso 1.0 8 calc R . .
H8 H 0.3724 -0.0014 0.1087 0.0313 Uiso 1.0 8 calc R . .

loop_
_atom_site_aniso_label
_atom_site_aniso_U_11
_atom_site_aniso_U_22
_atom_site_aniso_U_33
_atom_site_aniso_U_12
_atom_site_aniso_U_13
_atom_site_aniso_U_23
Cl1 0.0214(3) 0.0182(3) 0.0241(3) -0.00050(17) -0.00169(19) -0.0020(2)
O1 0.0238(7) 0.0265(9) 0.0195(7) 0.0013(6) 0.0007(6) 0.0044(6)
O2 0.0238(7) 0.0171(8) 0.0328(9) -0.0007(6) 0.0000(6) 0.0025(7)
N1 0.0151(7) 0.0204(10) 0.0210(8) 0.0012(7) 0.0016(7) 0.0012(8)
N2 0.0188(8) 0.0226(10) 0.0262(9) 0.0022(7) 0.0001(7) 0.0017(8)
C1 0.0165(9) 0.0168(11) 0.0205(10) 0.0037(8) 0.0015(8) 0.0009(8)
C2 0.0227(10) 0.0202(12) 0.0247(11) -0.0026(8) 0.0033(8) -0.0010(9)
C3 0.0128(8) 0.0152(10) 0.0213(10) 0.0006(7) 0.0009(7) 0.0035(8)
C4 0.0195(10) 0.0254(12) 0.0239(11) -0.0049(8) -0.0004(8) 0.0030(9)
C5 0.0292(11) 0.0278(13) 0.0251(11) -0.0035(9) -0.0039(9) -0.0024(10)
C6 0.0304(11) 0.0240(12) 0.0279(11) -0.0049(9) 0.0102(9) 0.0016(10)
C7 0.0126(9) 0.0196(11) 0.0215(10) 0.0018(7) -0.0002(7) 0.0000(8)
C8 0.0327(11) 0.0270(13) 0.0186(10) 0.0044(9) 0.0024(9) 0.0019(9)

loop_
_atom_type_symbol
_atom_type_description
_atom_type_scat_dispersion_real
_atom_type_scat_dispersion_imag
_atom_type_scat_source
C C 0.0033 0.0016
;
International Tables for Crystallography
(1992, Vol. C, Tables 4.2.6.8 and 6.1.1.4)
;
H H 0.0000 0.0000
;
International Tables for Crystallography
(1992, Vol. C, Table 6.1.1.4)
;
Cl Cl 0.1484 0.1585
;
International Tables for Crystallography
(1992, Vol. C, Tables 4.2.6.8 and 6.1.1.4)
;
N N 0.0061 0.0033
;
International Tables for Crystallography
(1992, Vol. C, Tables 4.2.6.8 and 6.1.1.4)
;
O O 0.0106 0.0060
;
International Tables for Crystallography
(1992, Vol. C, Tables 4.2.6.8 and 6.1.1.4)
;

loop_
_geom_angle_atom_site_label_1
_geom_angle_atom_site_label_2
_geom_angle_atom_site_label_3
_geom_angle
_geom_angle_publ_flag
_geom_angle_site_symmetry_1
_geom_angle_site_symmetry_2
_geom_angle_site_symmetry_3
N1 O1 N2 107.67(13) yes . . .
O1 N1 O2 116.56(15) yes . . .
O1 N1 C3 107.97(15) yes . . .
O2 N1 C3 135.47(17) yes . . .
O1 N2 C7 105.43(16) yes . . .
C2 C1 C3 120.34(17) yes . . .
C2 C1 C4 119.50(18) yes . . .
C3 C1 C4 120.16(17) yes . . .
C1 C2 C6 119.68(19) yes . . .
N1 C3 C1 122.63(17) yes . . .
N1 C3 C7 105.13(17) yes . . .
C1 C3 C7 132.24(18) yes . . .
C1 C4 C5 120.13(19) yes . . .
C4 C5 C8 120.17(19) yes . . .
C2 C6 C8 120.50(19) yes . . .
Cl1 C7 N2 119.71(16) yes . . .
Cl1 C7 C3 126.47(15) yes . . .
N2 C7 C3 113.80(18) yes . . .
C5 C8 C6 120.01(19) yes . . .

loop_
_geom_bond_atom_site_label_1
_geom_bond_atom_site_label_2
_geom_bond_distance
_geom_bond_publ_flag
_geom_bond_site_symmetry_1
_geom_bond_site_symmetry_2
Cl1 C7 1.697(2) yes . .
O1 N1 1.454(2) yes . .
O1 N2 1.383(3) yes . .
O2 N1 1.230(3) yes . .
N1 C3 1.323(3) yes . .
N2 C7 1.307(3) yes . .
C1 C2 1.397(3) yes . .
C1 C3 1.470(3) yes . .
C1 C4 1.395(3) yes . .
C2 C6 1.386(3) yes . .
C3 C7 1.417(3) yes . .
C4 C5 1.384(3) yes . .
C5 C8 1.384(3) yes . .
C6 C8 1.382(3) yes . .
